data_7104849
loop_
_publ_author_name
'Clayden, Jonathan'
'Watson, David W.'
'Helliwell, Madeleine'
'Chambers, Mark'

_publ_section_title
;
 \b-Lactams or \g-lactams by 4-exo-trig or 5-endo-trig anionic
 cyclisation of lithiated acrylamide derivatives
;
_journal_coden_ASTM CHCOFS
_journal_issue 20
_journal_name_full
;
 Chemical Communications (Cambridge, United Kingdom)
;
_journal_page_first 2582
_journal_page_last 2583
_journal_paper_doi 10.1039/b308029c
_journal_year 2003
_chemical_formula_sum 'C23 H31 N O S'
_chemical_formula_weight 369.55
_space_group_IT_number 14
_symmetry_cell_setting monoclinic
_symmetry_space_group_name_Hall '-P 2ybc'
_symmetry_space_group_name_H-M 'P 1 21/c 1'
_atom_sites_solution_hydrogens geom
_atom_sites_solution_primary direct
_atom_sites_solution_secondary difmap
_audit_creation_method SHELXL-97
_cell_angle_alpha 90.00
_cell_angle_beta 90.682(3)
_cell_angle_gamma 90.00
_cell_formula_units_Z 4
_cell_length_a 19.525(3)
_cell_length_b 8.3728(12)
_cell_length_c 13.769(2)
_cell_measurement_reflns_used 757
_cell_measurement_temperature 293(2)
_cell_measurement_theta_max 16.44
_cell_measurement_theta_min 2.85
_cell_volume 2250.8(6)
_computing_cell_refinement 'Bruker SMART'
_computing_data_collection 'Bruker SMART'
_computing_data_reduction 'Bruker SAINT'
_computing_molecular_graphics 'Bruker SHELXTL'
_computing_publication_material 'Bruker SHELXTL'
_computing_structure_refinement 'Bruker SHELXTL'
_computing_structure_solution 'Bruker SHELXTL'
_diffrn_ambient_temperature 273(2)
_diffrn_measured_fraction_theta_full 0.937
_diffrn_measured_fraction_theta_max 0.937
_diffrn_measurement_device_type 'CCD area detector'
_diffrn_measurement_method 'phi and omega scans'
_diffrn_radiation_monochromator graphite
_diffrn_radiation_source 'sealed tube'
_diffrn_radiation_type MoK\a
_diffrn_radiation_wavelength 0.71073
_diffrn_reflns_av_R_equivalents 0.1785
_diffrn_reflns_av_sigmaI/netI 0.2883
_diffrn_reflns_limit_h_max 25
_diffrn_reflns_limit_h_min -24
_diffrn_reflns_limit_k_max 9
_diffrn_reflns_limit_k_min -11
_diffrn_reflns_limit_l_max 17
_diffrn_reflns_limit_l_min -18
_diffrn_reflns_number 13429
_diffrn_reflns_theta_full 28.27
_diffrn_reflns_theta_max 28.27
_diffrn_reflns_theta_min 2.09
_exptl_absorpt_coefficient_mu 0.154
_exptl_absorpt_correction_type none
_exptl_crystal_colour colourless
_exptl_crystal_density_diffrn 1.091
_exptl_crystal_density_method 'not measured'
_exptl_crystal_description plate
_exptl_crystal_F_000 800
_exptl_crystal_size_max 0.4
_exptl_crystal_size_mid 0.25
_exptl_crystal_size_min 0.04
_refine_diff_density_max 0.228
_refine_diff_density_min -0.350
_refine_diff_density_rms 0.049
_refine_ls_extinction_method none
_refine_ls_goodness_of_fit_ref 0.679
_refine_ls_hydrogen_treatment mixed
_refine_ls_matrix_type full
_refine_ls_number_parameters 241
_refine_ls_number_reflns 5234
_refine_ls_number_restraints 0
_refine_ls_restrained_S_all 0.679
_refine_ls_R_factor_all 0.2434
_refine_ls_R_factor_gt 0.0640
_refine_ls_shift/su_max 0.000
_refine_ls_shift/su_mean 0.000
_refine_ls_structure_factor_coef Fsqd
_refine_ls_weighting_details 'calc w=1/[\s^2^(Fo^2^)+(0.0448P)^2^+0.0000P] where P=(Fo^2^+2Fc^2^)/3'
_refine_ls_weighting_scheme calc
_refine_ls_wR_factor_gt 0.1448
_refine_ls_wR_factor_ref 0.1833
_reflns_number_gt 1212
_reflns_number_total 5234
_reflns_threshold_expression >2sigma(I)
_cod_data_source_file b308029c.txt
_cod_data_source_block s1060
_cod_depositor_comments
;
The following automatic conversions were performed:
'_symmetry_cell_setting' value 'Monoclinic' changed to 'monoclinic'
according to '/home/saulius/struct/CIF-dictionaries/cif_core.dic'
dictionary named 'cif_core.dic' version 2.4.1 from 2010-06-29.

Automatic conversion script
Id: cif_fix_enum 1527 2010-12-29 10:47:43Z saulius 
;
_cod_original_sg_symbol_H-M 'P2(1)/c  '
_cod_database_code 7104849

loop_
_symmetry_equiv_pos_as_xyz
'x, y, z'
'-x, y+1/2, -z+1/2'
'-x, -y, -z'
'x, -y-1/2, z-1/2'

loop_
_atom_site_label
_atom_site_type_symbol
_atom_site_fract_x
_atom_site_fract_y
_atom_site_fract_z
_atom_site_U_iso_or_equiv
_atom_site_adp_type
_atom_site_occupancy
_atom_site_symmetry_multiplicity
_atom_site_calc_flag
_atom_site_refinement_flags
_atom_site_disorder_assembly
_atom_site_disorder_group
S1 S 0.15015(6) 0.47841(14) 0.34583(9) 0.0800(5) Uani 1 1 d . . .
O1 O 0.26932(16) 0.8085(4) 0.5878(2) 0.0924(10) Uani 1 1 d . . .
N1 N 0.29888(15) 0.7392(4) 0.4322(3) 0.0564(9) Uani 1 1 d . . .
C1 C 0.23378(17) 0.5001(4) 0.4134(3) 0.0530(10) Uani 1 1 d . . .
H1 H 0.2536 0.3931 0.4203 0.064 Uiso 1 1 calc R . .
C2 C 0.28852(18) 0.6076(4) 0.3647(3) 0.0527(10) Uani 1 1 d . . .
H2 H 0.2699 0.6494 0.3034 0.063 Uiso 1 1 calc R . .
C3 C 0.2674(2) 0.7174(5) 0.5177(4) 0.0665(12) Uani 1 1 d . . .
C4 C 0.2254(2) 0.5687(5) 0.5158(3) 0.0680(12) Uani 1 1 d . . .
H4 H 0.1772 0.5979 0.5244 0.082 Uiso 1 1 calc R . .
C5 C 0.35251(19) 0.5107(5) 0.3441(3) 0.0579(11) Uani 1 1 d . . .
C6 C 0.3635(2) 0.4508(5) 0.2532(4) 0.0860(15) Uani 1 1 d . . .
H6 H 0.3340 0.4771 0.2021 0.103 Uiso 1 1 calc R . .
C7 C 0.4190(4) 0.3504(7) 0.2374(5) 0.119(2) Uani 1 1 d . . .
H7 H 0.4256 0.3094 0.1755 0.143 Uiso 1 1 calc R . .
C8 C 0.4630(3) 0.3109(8) 0.3080(7) 0.125(3) Uani 1 1 d . . .
H8 H 0.4994 0.2422 0.2963 0.150 Uiso 1 1 calc R . .
C9 C 0.4531(3) 0.3741(7) 0.3982(6) 0.114(2) Uani 1 1 d . . .
H9 H 0.4837 0.3492 0.4481 0.137 Uiso 1 1 calc R . .
C10 C 0.3988(2) 0.4736(5) 0.4166(4) 0.0822(14) Uani 1 1 d . . .
H10 H 0.3934 0.5161 0.4784 0.099 Uiso 1 1 calc R . .
C11 C 0.3353(2) 0.8899(5) 0.4087(3) 0.0668(12) Uani 1 1 d . . .
C12 C 0.3629(2) 0.8800(5) 0.3048(4) 0.1019(16) Uani 1 1 d . . .
H12A H 0.3952 0.7939 0.3007 0.153 Uiso 1 1 calc R . .
H12B H 0.3851 0.9786 0.2887 0.153 Uiso 1 1 calc R . .
H12C H 0.3256 0.8613 0.2602 0.153 Uiso 1 1 calc R . .
C13 C 0.3972(2) 0.9110(5) 0.4768(4) 0.1109(18) Uani 1 1 d . . .
H13A H 0.3817 0.9242 0.5422 0.166 Uiso 1 1 calc R . .
H13B H 0.4226 1.0037 0.4578 0.166 Uiso 1 1 calc R . .
H13C H 0.4260 0.8184 0.4732 0.166 Uiso 1 1 calc R . .
C14 C 0.2871(2) 1.0275(5) 0.4131(4) 0.118(2) Uani 1 1 d . . .
H14A H 0.2446 0.9990 0.3820 0.177 Uiso 1 1 calc R . .
H14B H 0.3067 1.1176 0.3805 0.177 Uiso 1 1 calc R . .
H14C H 0.2789 1.0544 0.4798 0.177 Uiso 1 1 calc R . .
C15 C 0.2464(3) 0.4533(6) 0.5966(4) 0.123(2) Uani 1 1 d . . .
H15A H 0.2925 0.4180 0.5865 0.185 Uiso 1 1 calc R . .
H15B H 0.2162 0.3629 0.5960 0.185 Uiso 1 1 calc R . .
H15C H 0.2436 0.5066 0.6582 0.185 Uiso 1 1 calc R . .
C16 C 0.1659(2) 0.3835(5) 0.2263(3) 0.0937(15) Uani 1 1 d . . .
H16A H 0.1230 0.3558 0.1962 0.140 Uiso 1 1 calc R . .
H16B H 0.1929 0.2888 0.2355 0.140 Uiso 1 1 calc R . .
H16C H 0.1900 0.4568 0.1855 0.140 Uiso 1 1 calc R . .
C17 C 0.0951(2) 0.3441(5) 0.4207(3) 0.0967(16) Uani 1 1 d . . .
H17A H 0.0810 0.3997 0.4780 0.145 Uiso 1 1 calc R . .
H17B H 0.1207 0.2507 0.4389 0.145 Uiso 1 1 calc R . .
H17C H 0.0554 0.3131 0.3834 0.145 Uiso 1 1 calc R . .
C18 C 0.10795(19) 0.6752(5) 0.3297(4) 0.0601(11) Uani 1 1 d . . .
C19 C 0.1198(2) 0.7718(6) 0.2489(4) 0.0845(14) Uani 1 1 d . . .
H19 H 0.1516 0.7388 0.2034 0.101 Uiso 1 1 calc R . .
C20 C 0.0859(3) 0.9142(7) 0.2345(4) 0.1029(18) Uani 1 1 d . . .
H20 H 0.0944 0.9739 0.1790 0.124 Uiso 1 1 calc R . .
C21 C 0.0400(3) 0.9688(7) 0.3007(6) 0.109(2) Uani 1 1 d . . .
H21 H 0.0185 1.0669 0.2916 0.131 Uiso 1 1 calc R . .
C22 C 0.0263(3) 0.8798(8) 0.3787(5) 0.1026(19) Uani 1 1 d . . .
H22 H -0.0060 0.9146 0.4230 0.123 Uiso 1 1 calc R . .
C23 C 0.0604(2) 0.7345(6) 0.3942(3) 0.0875(15) Uani 1 1 d . . .
H23 H 0.0508 0.6759 0.4498 0.105 Uiso 1 1 calc R . .

loop_
_atom_site_aniso_label
_atom_site_aniso_U_11
_atom_site_aniso_U_22
_atom_site_aniso_U_33
_atom_site_aniso_U_23
_atom_site_aniso_U_13
_atom_site_aniso_U_12
S1 0.0643(7) 0.0815(9) 0.0943(10) -0.0166(8) 0.0049(6) -0.0085(7)
O1 0.108(3) 0.097(2) 0.072(2) -0.017(2) 0.0112(18) -0.020(2)
N1 0.055(2) 0.054(2) 0.061(2) 0.005(2) -0.0005(18) -0.0011(18)
C1 0.044(2) 0.052(2) 0.063(3) 0.001(2) 0.0005(19) 0.001(2)
C2 0.051(3) 0.049(2) 0.058(3) 0.005(2) -0.002(2) 0.001(2)
C3 0.074(3) 0.065(3) 0.061(3) -0.002(3) -0.005(3) -0.006(3)
C4 0.066(3) 0.078(3) 0.061(3) 0.008(3) -0.001(2) -0.014(2)
C5 0.042(2) 0.058(3) 0.074(3) 0.013(3) 0.003(2) 0.004(2)
C6 0.071(3) 0.100(4) 0.088(4) 0.006(3) 0.028(3) 0.019(3)
C7 0.111(5) 0.106(5) 0.142(6) 0.001(4) 0.063(4) 0.026(4)
C8 0.063(4) 0.097(5) 0.214(9) 0.018(6) 0.032(5) 0.024(3)
C9 0.064(4) 0.092(4) 0.186(7) 0.023(5) -0.027(4) 0.016(3)
C10 0.060(3) 0.074(3) 0.112(4) 0.002(3) -0.015(3) 0.016(3)
C11 0.063(3) 0.056(3) 0.081(4) 0.012(3) 0.002(3) -0.007(3)
C12 0.106(4) 0.092(4) 0.108(4) 0.024(3) 0.019(3) -0.035(3)
C13 0.100(4) 0.104(4) 0.128(5) 0.015(3) -0.030(3) -0.052(3)
C14 0.104(4) 0.060(3) 0.191(6) 0.026(3) 0.034(4) 0.020(3)
C15 0.173(5) 0.114(4) 0.082(4) 0.034(3) -0.021(3) -0.051(4)
C16 0.079(3) 0.104(4) 0.097(4) -0.061(3) 0.009(3) 0.003(3)
C17 0.082(3) 0.081(3) 0.128(4) 0.001(3) 0.018(3) -0.040(3)
C18 0.040(3) 0.061(3) 0.080(3) -0.020(3) -0.002(2) 0.001(2)
C19 0.060(3) 0.093(4) 0.101(4) 0.001(3) 0.004(3) 0.002(3)
C20 0.088(4) 0.096(5) 0.124(5) 0.020(4) -0.018(4) 0.015(4)
C21 0.083(4) 0.095(5) 0.149(6) -0.019(5) -0.031(4) 0.020(4)
C22 0.074(4) 0.117(5) 0.116(5) -0.046(4) -0.005(4) 0.034(4)
C23 0.073(3) 0.106(4) 0.084(4) -0.021(3) 0.002(3) 0.009(3)

loop_
_atom_type_symbol
_atom_type_description
_atom_type_scat_dispersion_real
_atom_type_scat_dispersion_imag
_atom_type_scat_source
C C 0.0033 0.0016 'International Tables Vol C Tables 4.2.6.8 and 6.1.1.4'
H H 0.0000 0.0000 'International Tables Vol C Tables 4.2.6.8 and 6.1.1.4'
N N 0.0061 0.0033 'International Tables Vol C Tables 4.2.6.8 and 6.1.1.4'
O O 0.0106 0.0060 'International Tables Vol C Tables 4.2.6.8 and 6.1.1.4'
S S 0.1246 0.1234 'International Tables Vol C Tables 4.2.6.8 and 6.1.1.4'

loop_
_geom_angle_atom_site_label_1
_geom_angle_atom_site_label_2
_geom_angle_atom_site_label_3
_geom_angle
_geom_angle_site_symmetry_1
_geom_angle_site_symmetry_3
_geom_angle_publ_flag
C18 S1 C16 110.6(2) . . ?
C18 S1 C17 110.0(2) . . ?
C16 S1 C17 109.5(2) . . ?
C18 S1 C1 110.83(17) . . ?
C16 S1 C1 109.15(18) . . ?
C17 S1 C1 106.66(19) . . ?
C3 N1 C2 113.2(3) . . ?
C3 N1 C11 122.0(4) . . ?
C2 N1 C11 124.5(3) . . ?
C4 C1 C2 105.2(3) . . ?
C4 C1 S1 112.9(2) . . ?
C2 C1 S1 116.1(3) . . ?
N1 C2 C5 114.6(3) . . ?
N1 C2 C1 104.7(3) . . ?
C5 C2 C1 110.0(3) . . ?
O1 C3 N1 126.3(4) . . ?
O1 C3 C4 122.9(5) . . ?
N1 C3 C4 110.8(4) . . ?
C3 C4 C15 111.8(4) . . ?
C3 C4 C1 105.3(4) . . ?
C15 C4 C1 113.8(4) . . ?
C6 C5 C10 118.2(4) . . ?
C6 C5 C2 120.3(4) . . ?
C10 C5 C2 121.4(4) . . ?
C5 C6 C7 119.7(5) . . ?
C8 C7 C6 122.2(6) . . ?
C7 C8 C9 118.1(6) . . ?
C8 C9 C10 121.3(6) . . ?
C9 C10 C5 120.4(5) . . ?
N1 C11 C14 110.0(3) . . ?
N1 C11 C13 109.9(3) . . ?
C14 C11 C13 112.3(4) . . ?
N1 C11 C12 109.4(4) . . ?
C14 C11 C12 108.0(4) . . ?
C13 C11 C12 107.1(4) . . ?
C23 C18 C19 115.0(4) . . ?
C23 C18 S1 122.8(4) . . ?
C19 C18 S1 122.2(4) . . ?
C20 C19 C18 122.1(5) . . ?
C21 C20 C19 120.8(6) . . ?
C22 C21 C20 119.3(6) . . ?
C21 C22 C23 120.4(6) . . ?
C18 C23 C22 122.3(5) . . ?

loop_
_geom_bond_atom_site_label_1
_geom_bond_atom_site_label_2
_geom_bond_distance
_geom_bond_site_symmetry_2
_geom_bond_publ_flag
S1 C18 1.855(4) . ?
S1 C16 1.856(4) . ?
S1 C17 1.873(4) . ?
S1 C1 1.878(4) . ?
O1 C3 1.231(4) . ?
N1 C3 1.346(5) . ?
N1 C2 1.454(4) . ?
N1 C11 1.487(5) . ?
C1 C4 1.533(5) . ?
C1 C2 1.555(4) . ?
C2 C5 1.519(5) . ?
C3 C4 1.491(5) . ?
C4 C15 1.526(5) . ?
C5 C6 1.368(5) . ?
C5 C10 1.374(5) . ?
C6 C7 1.391(6) . ?
C7 C8 1.331(8) . ?
C8 C9 1.364(7) . ?
C9 C10 1.375(6) . ?
C11 C14 1.489(5) . ?
C11 C13 1.531(5) . ?
C11 C12 1.536(5) . ?
C18 C23 1.385(5) . ?
C18 C19 1.396(5) . ?
C19 C20 1.377(6) . ?
C20 C21 1.364(7) . ?
C21 C22 1.338(7) . ?
C22 C23 1.402(6) . ?

loop_
_cod_related_entry_id
_cod_related_entry_database
_cod_related_entry_code
1 ChemSpider 4411231
